data_4076594
loop_
_publ_author_name
'Turbervill, Robert S. P.'
'Goicoechea, Jose M.'

_publ_contact_author
;
 Dr. J. M. Goicoechea           
 Chemistry Research Laboratory
 University of Oxford
 Mansfield Road
 Oxford
 OX1 3TA
 UK
;
_publ_section_title
;
 Hydrophosphination of Carbodiimides Using Protic Heptaphosphide Cages: A
 Unique Effect of the Bimodal Activity of Protonated Group 15 Zintl Ions
;
_journal_issue 6
_journal_name_full Organometallics
_journal_page_first 2452
_journal_paper_doi 10.1021/om300072z
_journal_volume 31
_journal_year 2012
_chemical_absolute_configuration unk
_chemical_formula_moiety 'C32 H50 N4 P7, C18 H36 K N2 O6, C6 H14'
_chemical_formula_sum 'C56 H100 K N6 O6 P7'
_chemical_formula_weight 1209.31
_chemical_name_systematic
; 
[K(2,2,2-crypt)]{P[C(NHDipp)(NDipp)][C(NHiPr)(NiPr)]}*hex
;
_space_group_IT_number 19
_symmetry_cell_setting orthorhombic
_symmetry_space_group_name_Hall 'P 2ac 2ab'
_symmetry_space_group_name_H-M 'P 21 21 21'
_atom_sites_solution_hydrogens geom
_atom_sites_solution_primary direct
_atom_sites_solution_secondary difmap
_audit_creation_method SHELXL-97
_cell_angle_alpha 90.00
_cell_angle_beta 90.00
_cell_angle_gamma 90.00
_cell_formula_units_Z 4
_cell_length_a 15.9418(2)
_cell_length_b 16.7687(2)
_cell_length_c 26.4606(4)
_cell_measurement_reflns_used 11481
_cell_measurement_temperature 150(2)
_cell_measurement_theta_max 76.4381
_cell_measurement_theta_min 3.1174
_cell_volume 7073.53(16)
_computing_cell_refinement
;
CrysAlisPro, Agilent Technologies,
Version 1.171.35.19 (release 27-10-2011 CrysAlis171 .NET)
(compiled Oct 27 2011,15:02:11)
;
_computing_data_collection
;
CrysAlisPro, Agilent Technologies,
Version 1.171.35.19 (release 27-10-2011 CrysAlis171 .NET)
(compiled Oct 27 2011,15:02:11)
;
_computing_data_reduction
;
CrysAlisPro, Agilent Technologies,
Version 1.171.35.19 (release 27-10-2011 CrysAlis171 .NET)
(compiled Oct 27 2011,15:02:11)
;
_computing_molecular_graphics 'WinGX (Farrugia, 2005)'
_computing_publication_material 'XCIF (Sheldrick, 2001)'
_computing_structure_refinement 'SHELXL-97 (Sheldrick, 1997)'
_computing_structure_solution 'SHELXS-97 (Sheldrick, 1990)'
_diffrn_ambient_temperature 150(2)
_diffrn_detector_area_resol_mean 10.4102
_diffrn_measured_fraction_theta_full 0.986
_diffrn_measured_fraction_theta_max 0.986
_diffrn_measurement_device_type 'SuperNova, Dual, Cu at zero, Atlas'
_diffrn_measurement_method '\w scans'
_diffrn_radiation_monochromator mirror
_diffrn_radiation_source 'SuperNova (Cu) X-ray Source'
_diffrn_radiation_type CuK\a
_diffrn_radiation_wavelength 1.54178
_diffrn_reflns_av_R_equivalents 0.0261
_diffrn_reflns_av_sigmaI/netI 0.0366
_diffrn_reflns_limit_h_max 19
_diffrn_reflns_limit_h_min -20
_diffrn_reflns_limit_k_max 11
_diffrn_reflns_limit_k_min -20
_diffrn_reflns_limit_l_max 31
_diffrn_reflns_limit_l_min -33
_diffrn_reflns_number 25827
_diffrn_reflns_theta_full 76.63
_diffrn_reflns_theta_max 76.63
_diffrn_reflns_theta_min 3.12
_exptl_absorpt_coefficient_mu 2.518
_exptl_absorpt_correction_T_max 0.9514
_exptl_absorpt_correction_T_min 0.6329
_exptl_absorpt_correction_type multi-scan
_exptl_absorpt_process_details
;
CrysAlisPro, Agilent Technologies,
Version 1.171.35.19 (release 27-10-2011 CrysAlis171 .NET)
(compiled Oct 27 2011,15:02:11)
Empirical absorption correction using spherical harmonics,
 implemented in SCALE3 ABSPACK scaling algorithm.
;
_exptl_crystal_colour yellow
_exptl_crystal_density_diffrn 1.136
_exptl_crystal_density_meas ?
_exptl_crystal_density_method 'not measured'
_exptl_crystal_description plate
_exptl_crystal_F_000 2600
_exptl_crystal_size_max 0.20
_exptl_crystal_size_mid 0.10
_exptl_crystal_size_min 0.02
_refine_diff_density_max 0.696
_refine_diff_density_min -0.585
_refine_diff_density_rms 0.054
_refine_ls_abs_structure_details 'Flack H D (1983), Acta Cryst. A39, 876-881'
_refine_ls_abs_structure_Flack 0.501(15)
_refine_ls_extinction_method none
_refine_ls_goodness_of_fit_ref 1.034
_refine_ls_hydrogen_treatment constr
_refine_ls_matrix_type full
_refine_ls_number_parameters 729
_refine_ls_number_reflns 14024
_refine_ls_number_restraints 95
_refine_ls_restrained_S_all 1.034
_refine_ls_R_factor_all 0.0729
_refine_ls_R_factor_gt 0.0631
_refine_ls_shift/su_max 0.004
_refine_ls_shift/su_mean 0.000
_refine_ls_structure_factor_coef Fsqd
_refine_ls_weighting_details 'calc w=1/[\s^2^(Fo^2^)+(0.0985P)^2^+3.3702P] where P=(Fo^2^+2Fc^2^)/3'
_refine_ls_weighting_scheme calc
_refine_ls_wR_factor_gt 0.1699
_refine_ls_wR_factor_ref 0.1799
_reflns_number_gt 12207
_reflns_number_total 14024
_reflns_threshold_expression >2\s(I)
_cod_data_source_file om300072z_si_001.cif
_cod_data_source_block 7
_cod_depositor_comments
;
The following automatic conversions were performed:

'_symmetry_cell_setting' value 'Orthorhombic' changed to
'orthorhombic' according to
/home/saulius/struct/CIF-dictionaries/cif_core.dic dictionary named
'cif_core.dic' version 2.4.1 from 2010-06-29.

Automatic conversion script
Id: cif_fix_values 1715 2011-07-08 13:25:40Z adriana 

The following automatic conversions were performed:

'_exptl_crystal_density_meas' value 'not measured' was changed to '?'
- the value is perceived as not measured.

Automatic conversion script
Id: cif_fix_values 3008 2015-01-20 13:52:24Z robertas 
;
_cod_original_sg_symbol_Hall 'P 2ac 2ab '
_cod_original_sg_symbol_H-M P2(1)2(1)2(1)
_cod_database_code 4076594

loop_
_symmetry_equiv_pos_as_xyz
'x, y, z'
'-x+1/2, -y, z+1/2'
'-x, y+1/2, -z+1/2'
'x+1/2, -y+1/2, -z'

loop_
_atom_site_label
_atom_site_type_symbol
_atom_site_fract_x
_atom_site_fract_y
_atom_site_fract_z
_atom_site_U_iso_or_equiv
_atom_site_adp_type
_atom_site_occupancy
_atom_site_symmetry_multiplicity
_atom_site_calc_flag
_atom_site_refinement_flags
_atom_site_disorder_assembly
_atom_site_disorder_group
P1 P 0.61674(8) 0.00163(8) 0.86416(4) 0.0648(3) Uani 1 1 d . A .
P2 P 0.67895(10) 0.11164(7) 0.88065(6) 0.0768(4) Uani 1 1 d . A .
P3 P 0.59907(6) -0.06283(5) 0.93581(4) 0.04550(19) Uani 1 1 d . . .
P4 P 0.71874(12) -0.08604(8) 0.85268(6) 0.0899(5) Uani 1 1 d . . .
P5 P 0.76843(10) 0.06955(11) 0.93327(6) 0.0928(5) Uani 1 1 d . . .
P6 P 0.71845(7) -0.03629(9) 0.97387(5) 0.0726(3) Uani 1 1 d . A .
P7 P 0.80785(9) -0.05282(12) 0.91103(7) 0.0999(6) Uani 1 1 d . A .
N1 N 0.54592(18) 0.08053(16) 0.97665(13) 0.0456(6) Uani 1 1 d . . .
H1 H 0.5891 0.0978 0.9590 0.055 Uiso 1 1 calc R . .
N2 N 0.46944(17) -0.02866(17) 1.00220(12) 0.0439(6) Uani 1 1 d . . .
C1 C 0.52908(19) 0.00084(19) 0.97594(13) 0.0390(6) Uani 1 1 d . . .
C2 C 0.4978(2) 0.1376(2) 1.00424(17) 0.0513(9) Uani 1 1 d . . .
C3 C 0.5187(3) 0.1535(2) 1.05366(18) 0.0592(10) Uani 1 1 d . . .
C4 C 0.4752(4) 0.2150(3) 1.0786(2) 0.0762(15) Uani 1 1 d . . .
H4 H 0.4879 0.2266 1.1129 0.091 Uiso 1 1 calc R . .
C5 C 0.4155(4) 0.2578(3) 1.0543(3) 0.092(2) Uani 1 1 d . . .
H5 H 0.3885 0.3006 1.0713 0.110 Uiso 1 1 calc R . .
C6 C 0.3933(4) 0.2403(3) 1.0054(3) 0.0847(18) Uani 1 1 d . . .
H6 H 0.3499 0.2699 0.9895 0.102 Uiso 1 1 calc R . .
C7 C 0.4343(3) 0.1789(2) 0.9785(2) 0.0620(11) Uani 1 1 d . . .
C8 C 0.5882(3) 0.1100(3) 1.08016(18) 0.0686(12) Uani 1 1 d . . .
H8 H 0.5924 0.0561 1.0641 0.082 Uiso 1 1 calc R . .
C9 C 0.6718(4) 0.1521(4) 1.0707(3) 0.0916(17) Uani 1 1 d . . .
H9A H 0.7168 0.1234 1.0881 0.137 Uiso 0.50 1 calc PR . .
H9B H 0.6688 0.2069 1.0836 0.137 Uiso 0.50 1 calc PR . .
H9C H 0.6834 0.1532 1.0343 0.137 Uiso 0.50 1 calc PR . .
H9D H 0.6625 0.1989 1.0492 0.137 Uiso 0.50 1 calc PR . .
H9E H 0.7105 0.1154 1.0538 0.137 Uiso 0.50 1 calc PR . .
H9F H 0.6959 0.1691 1.1030 0.137 Uiso 0.50 1 calc PR . .
C10 C 0.5730(5) 0.0964(5) 1.1367(2) 0.103(2) Uani 1 1 d . . .
H10A H 0.6208 0.0679 1.1513 0.155 Uiso 0.50 1 calc PR . .
H10B H 0.5219 0.0648 1.1413 0.155 Uiso 0.50 1 calc PR . .
H10C H 0.5665 0.1480 1.1537 0.155 Uiso 0.50 1 calc PR . .
H10D H 0.5186 0.1192 1.1462 0.155 Uiso 0.50 1 calc PR . .
H10E H 0.6176 0.1223 1.1562 0.155 Uiso 0.50 1 calc PR . .
H10F H 0.5730 0.0391 1.1438 0.155 Uiso 0.50 1 calc PR . .
C11 C 0.4119(3) 0.1587(3) 0.9244(2) 0.0750(14) Uani 1 1 d . . .
H11 H 0.4345 0.1041 0.9176 0.090 Uiso 1 1 calc R . .
C12 C 0.4559(5) 0.2158(4) 0.8873(3) 0.0926(17) Uani 1 1 d . . .
H12A H 0.4405 0.2016 0.8526 0.139 Uiso 0.50 1 calc PR . .
H12B H 0.5168 0.2114 0.8914 0.139 Uiso 0.50 1 calc PR . .
H12C H 0.4383 0.2707 0.8943 0.139 Uiso 0.50 1 calc PR . .
H12D H 0.4899 0.2542 0.9062 0.139 Uiso 0.50 1 calc PR . .
H12E H 0.4136 0.2444 0.8674 0.139 Uiso 0.50 1 calc PR . .
H12F H 0.4921 0.1852 0.8645 0.139 Uiso 0.50 1 calc PR . .
C13 C 0.3161(4) 0.1553(5) 0.9147(4) 0.114(3) Uani 1 1 d . . .
H13A H 0.3057 0.1420 0.8792 0.171 Uiso 0.50 1 calc PR . .
H13B H 0.2912 0.2073 0.9225 0.171 Uiso 0.50 1 calc PR . .
H13C H 0.2909 0.1145 0.9364 0.171 Uiso 0.50 1 calc PR . .
H13D H 0.2862 0.1672 0.9462 0.171 Uiso 0.50 1 calc PR . .
H13E H 0.3007 0.1019 0.9030 0.171 Uiso 0.50 1 calc PR . .
H13F H 0.3010 0.1948 0.8890 0.171 Uiso 0.50 1 calc PR . .
C14 C 0.4485(2) -0.1096(2) 1.00158(14) 0.0413(7) Uani 1 1 d . . .
C15 C 0.3755(2) -0.1333(2) 0.97477(15) 0.0512(8) Uani 1 1 d . . .
C16 C 0.3515(3) -0.2129(3) 0.9765(2) 0.0663(11) Uani 1 1 d . . .
H16 H 0.3041 -0.2298 0.9576 0.080 Uiso 1 1 calc R . .
C17 C 0.3948(3) -0.2679(3) 1.0051(2) 0.0709(12) Uani 1 1 d . . .
H17 H 0.3772 -0.3220 1.0059 0.085 Uiso 1 1 calc R . .
C18 C 0.4637(3) -0.2439(2) 1.03249(18) 0.0611(10) Uani 1 1 d . . .
H18 H 0.4932 -0.2821 1.0522 0.073 Uiso 1 1 calc R . .
C19 C 0.4912(2) -0.1651(2) 1.03202(16) 0.0505(8) Uani 1 1 d . . .
C20 C 0.3277(3) -0.0717(3) 0.94484(17) 0.0615(10) Uani 1 1 d . . .
H20 H 0.3431 -0.0183 0.9588 0.074 Uiso 1 1 calc R . .
C21 C 0.2319(3) -0.0803(4) 0.9497(2) 0.0793(14) Uani 1 1 d . . .
H21A H 0.2043 -0.0389 0.9295 0.119 Uiso 0.50 1 calc PR . .
H21B H 0.2156 -0.0745 0.9852 0.119 Uiso 0.50 1 calc PR . .
H21C H 0.2147 -0.1330 0.9374 0.119 Uiso 0.50 1 calc PR . .
H21D H 0.2188 -0.1254 0.9719 0.119 Uiso 0.50 1 calc PR . .
H21E H 0.2075 -0.0897 0.9162 0.119 Uiso 0.50 1 calc PR . .
H21F H 0.2084 -0.0313 0.9640 0.119 Uiso 0.50 1 calc PR . .
C22 C 0.3541(4) -0.0725(5) 0.8900(2) 0.0939(18) Uani 1 1 d . . .
H22A H 0.3223 -0.0321 0.8713 0.141 Uiso 0.50 1 calc PR . .
H22B H 0.3430 -0.1252 0.8755 0.141 Uiso 0.50 1 calc PR . .
H22C H 0.4142 -0.0607 0.8876 0.141 Uiso 0.50 1 calc PR . .
H22D H 0.3974 -0.1133 0.8849 0.141 Uiso 0.50 1 calc PR . .
H22E H 0.3767 -0.0201 0.8808 0.141 Uiso 0.50 1 calc PR . .
H22F H 0.3055 -0.0846 0.8687 0.141 Uiso 0.50 1 calc PR . .
C23 C 0.5639(3) -0.1389(3) 1.06552(19) 0.0623(10) Uani 1 1 d . . .
H23 H 0.5870 -0.0883 1.0512 0.075 Uiso 1 1 calc R . .
C24 C 0.5315(5) -0.1207(6) 1.1182(2) 0.116(3) Uani 1 1 d . . .
H24A H 0.4860 -0.0816 1.1161 0.174 Uiso 0.50 1 calc PR . .
H24B H 0.5772 -0.0990 1.1388 0.174 Uiso 0.50 1 calc PR . .
H24C H 0.5105 -0.1698 1.1338 0.174 Uiso 0.50 1 calc PR . .
H24D H 0.5631 -0.1520 1.1430 0.174 Uiso 0.50 1 calc PR . .
H24E H 0.4719 -0.1346 1.1203 0.174 Uiso 0.50 1 calc PR . .
H24F H 0.5387 -0.0638 1.1253 0.174 Uiso 0.50 1 calc PR . .
C25 C 0.6343(3) -0.1992(4) 1.0670(3) 0.0883(17) Uani 1 1 d . . .
H25A H 0.6538 -0.2097 1.0325 0.133 Uiso 0.50 1 calc PR . .
H25B H 0.6140 -0.2489 1.0821 0.133 Uiso 0.50 1 calc PR . .
H25C H 0.6808 -0.1780 1.0872 0.133 Uiso 0.50 1 calc PR . .
H25D H 0.6452 -0.2147 1.1020 0.133 Uiso 0.50 1 calc PR . .
H25E H 0.6851 -0.1756 1.0524 0.133 Uiso 0.50 1 calc PR . .
H25F H 0.6183 -0.2464 1.0474 0.133 Uiso 0.50 1 calc PR . .
C26 C 0.7696(4) -0.0473(4) 0.7929(2) 0.095(2) Uani 0.777(5) 1 d PD A 1
N3 N 0.8232(4) 0.0184(3) 0.8015(2) 0.0754(14) Uani 0.777(5) 1 d PD A 1
H3 H 0.8343 0.0331 0.8327 0.091 Uiso 0.777(5) 1 calc PR A 1
N4 N 0.7634(9) -0.0800(5) 0.7493(3) 0.112(4) Uani 0.777(5) 1 d PD A 1
C27 C 0.8608(5) 0.0628(5) 0.7588(3) 0.0787(19) Uani 0.777(5) 1 d PD A 1
H27 H 0.8898 0.0248 0.7354 0.094 Uiso 0.777(5) 1 calc PR A 1
C28 C 0.7950(5) 0.1109(8) 0.7295(3) 0.103(3) Uani 0.777(5) 1 d PD A 1
H28A H 0.7540 0.0743 0.7145 0.155 Uiso 0.389(2) 1 calc PR A 1
H28B H 0.8226 0.1415 0.7028 0.155 Uiso 0.389(2) 1 calc PR A 1
H28C H 0.7662 0.1474 0.7527 0.155 Uiso 0.389(2) 1 calc PR A 1
H28D H 0.8079 0.1678 0.7321 0.155 Uiso 0.389(2) 1 calc PR A 1
H28E H 0.7393 0.1006 0.7438 0.155 Uiso 0.389(2) 1 calc PR A 1
H28F H 0.7957 0.0948 0.6939 0.155 Uiso 0.389(2) 1 calc PR A 1
C29 C 0.9244(6) 0.1195(6) 0.7818(4) 0.110(3) Uani 0.777(5) 1 d PD A 1
H29A H 0.9668 0.0888 0.8003 0.166 Uiso 0.389(2) 1 calc PR A 1
H29B H 0.8959 0.1560 0.8051 0.166 Uiso 0.389(2) 1 calc PR A 1
H29C H 0.9517 0.1501 0.7549 0.166 Uiso 0.389(2) 1 calc PR A 1
H29D H 0.9095 0.1745 0.7732 0.166 Uiso 0.389(2) 1 calc PR A 1
H29E H 0.9803 0.1073 0.7685 0.166 Uiso 0.389(2) 1 calc PR A 1
H29F H 0.9246 0.1132 0.8186 0.166 Uiso 0.389(2) 1 calc PR A 1
C30 C 0.7122(9) -0.1515(7) 0.7449(4) 0.128(5) Uani 0.777(5) 1 d PD A 1
H30 H 0.6926 -0.1667 0.7795 0.153 Uiso 0.777(5) 1 calc PR A 1
C31 C 0.6404(11) -0.1321(11) 0.7152(9) 0.236(11) Uani 0.777(5) 1 d PD A 1
H31A H 0.6101 -0.0878 0.7310 0.354 Uiso 0.389(2) 1 calc PR A 1
H31B H 0.6035 -0.1787 0.7130 0.354 Uiso 0.389(2) 1 calc PR A 1
H31C H 0.6584 -0.1165 0.6812 0.354 Uiso 0.389(2) 1 calc PR A 1
H31D H 0.6379 -0.1675 0.6858 0.354 Uiso 0.389(2) 1 calc PR A 1
H31E H 0.6445 -0.0766 0.7038 0.354 Uiso 0.389(2) 1 calc PR A 1
H31F H 0.5896 -0.1388 0.7356 0.354 Uiso 0.389(2) 1 calc PR A 1
C32 C 0.7633(14) -0.2187(10) 0.7241(10) 0.232(13) Uani 0.777(5) 1 d PD A 1
H32A H 0.8113 -0.2286 0.7464 0.348 Uiso 0.389(2) 1 calc PR A 1
H32B H 0.7835 -0.2046 0.6903 0.348 Uiso 0.389(2) 1 calc PR A 1
H32C H 0.7286 -0.2668 0.7221 0.348 Uiso 0.389(2) 1 calc PR A 1
H32D H 0.7376 -0.2381 0.6928 0.348 Uiso 0.389(2) 1 calc PR A 1
H32E H 0.7655 -0.2621 0.7489 0.348 Uiso 0.389(2) 1 calc PR A 1
H32F H 0.8203 -0.1999 0.7171 0.348 Uiso 0.389(2) 1 calc PR A 1
C1H C -0.0181(18) -0.1653(17) 0.8000(13) 0.39(2) Uani 0.777(5) 1 d PDU A 1
H1H1 H -0.0421 -0.2189 0.8033 0.592 Uiso 0.777(5) 1 calc PR A 1
H1H2 H -0.0561 -0.1317 0.7801 0.592 Uiso 0.777(5) 1 calc PR A 1
H1H3 H -0.0107 -0.1419 0.8337 0.592 Uiso 0.777(5) 1 calc PR A 1
C2H C 0.068(2) -0.171(2) 0.7730(15) 0.49(2) Uani 0.777(5) 1 d PDU A 1
H2H1 H 0.0622 -0.1936 0.7387 0.583 Uiso 0.777(5) 1 calc PR A 1
H2H2 H 0.1079 -0.2041 0.7926 0.583 Uiso 0.777(5) 1 calc PR A 1
C3H C 0.100(3) -0.083(2) 0.7701(12) 0.51(2) Uani 0.777(5) 1 d PDU A 1
H3H1 H 0.1606 -0.0802 0.7620 0.617 Uiso 0.777(5) 1 calc PR A 1
H3H2 H 0.0680 -0.0514 0.7450 0.617 Uiso 0.777(5) 1 calc PR A 1
C4H C 0.082(3) -0.055(2) 0.8247(12) 0.50(2) Uani 0.777(5) 1 d PDU A 1
H4H1 H 0.0209 -0.0520 0.8310 0.603 Uiso 0.777(5) 1 calc PR A 1
H4H2 H 0.1076 -0.0917 0.8496 0.603 Uiso 0.777(5) 1 calc PR A 1
C5H C 0.122(2) 0.028(2) 0.8287(14) 0.53(2) Uani 0.777(5) 1 d PDU A 1
H5H1 H 0.1165 0.0564 0.7960 0.632 Uiso 0.777(5) 1 calc PR A 1
H5H2 H 0.1820 0.0232 0.8370 0.632 Uiso 0.777(5) 1 calc PR A 1
C6H C 0.074(3) 0.076(2) 0.8717(13) 0.52(3) Uani 0.777(5) 1 d PDU A 1
H6H1 H 0.0986 0.1294 0.8746 0.775 Uiso 0.777(5) 1 calc PR A 1
H6H2 H 0.0806 0.0477 0.9039 0.775 Uiso 0.777(5) 1 calc PR A 1
H6H3 H 0.0147 0.0801 0.8632 0.775 Uiso 0.777(5) 1 calc PR A 1
C26A C 0.7696(4) -0.0473(4) 0.7929(2) 0.095(2) Uani 0.223(5) 1 d PD A 2
N3A N 0.7605(12) 0.0316(9) 0.7764(7) 0.0754(14) Uani 0.223(5) 1 d PD A 2
H3A H 0.7176 0.0597 0.7874 0.091 Uiso 0.223(5) 1 calc PR A 2
N4A N 0.785(4) -0.1011(14) 0.7584(11) 0.112(4) Uani 0.223(5) 1 d PD A 2
C27A C 0.8217(16) 0.0696(14) 0.7408(10) 0.0787(19) Uani 0.223(5) 1 d PD A 2
H27A H 0.8043 0.0648 0.7046 0.094 Uiso 0.223(5) 1 calc PR A 2
C28A C 0.8343(18) 0.1570(14) 0.7576(11) 0.103(3) Uani 0.223(5) 1 d PD A 2
H28G H 0.7815 0.1863 0.7537 0.155 Uiso 0.111(2) 1 calc PR A 2
H28H H 0.8776 0.1820 0.7366 0.155 Uiso 0.111(2) 1 calc PR A 2
H28I H 0.8517 0.1583 0.7931 0.155 Uiso 0.111(2) 1 calc PR A 2
H28J H 0.8924 0.1648 0.7686 0.155 Uiso 0.111(2) 1 calc PR A 2
H28K H 0.7962 0.1691 0.7856 0.155 Uiso 0.111(2) 1 calc PR A 2
H28L H 0.8222 0.1927 0.7292 0.155 Uiso 0.111(2) 1 calc PR A 2
C29A C 0.9100(16) 0.0351(19) 0.7509(15) 0.110(3) Uani 0.223(5) 1 d PD A 2
H29G H 0.9116 -0.0209 0.7405 0.166 Uiso 0.111(2) 1 calc PR A 2
H29H H 0.9228 0.0391 0.7870 0.166 Uiso 0.111(2) 1 calc PR A 2
H29I H 0.9517 0.0654 0.7316 0.166 Uiso 0.111(2) 1 calc PR A 2
H29J H 0.9458 0.0767 0.7656 0.166 Uiso 0.111(2) 1 calc PR A 2
H29K H 0.9345 0.0166 0.7190 0.166 Uiso 0.111(2) 1 calc PR A 2
H29L H 0.9057 -0.0097 0.7745 0.166 Uiso 0.111(2) 1 calc PR A 2
C30A C 0.783(3) -0.1860(16) 0.7637(12) 0.128(5) Uani 0.223(5) 1 d PD A 2
H30A H 0.7512 -0.1923 0.7960 0.153 Uiso 0.223(5) 1 calc PR A 2
C31A C 0.729(4) -0.225(4) 0.729(3) 0.236(11) Uani 0.223(5) 1 d PD A 2
H31G H 0.6787 -0.1927 0.7239 0.354 Uiso 0.111(2) 1 calc PR A 2
H31H H 0.7136 -0.2773 0.7424 0.354 Uiso 0.111(2) 1 calc PR A 2
H31I H 0.7584 -0.2317 0.6966 0.354 Uiso 0.111(2) 1 calc PR A 2
H31J H 0.7551 -0.2751 0.7180 0.354 Uiso 0.111(2) 1 calc PR A 2
H31K H 0.7202 -0.1905 0.6995 0.354 Uiso 0.111(2) 1 calc PR A 2
H31L H 0.6754 -0.2361 0.7453 0.354 Uiso 0.111(2) 1 calc PR A 2
C32A C 0.863(3) -0.226(3) 0.776(2) 0.232(13) Uani 0.223(5) 1 d PD A 2
H32G H 0.8945 -0.1930 0.8004 0.348 Uiso 0.111(2) 1 calc PR A 2
H32H H 0.8964 -0.2325 0.7453 0.348 Uiso 0.111(2) 1 calc PR A 2
H32I H 0.8517 -0.2781 0.7911 0.348 Uiso 0.111(2) 1 calc PR A 2
H32J H 0.8673 -0.2761 0.7575 0.348 Uiso 0.111(2) 1 calc PR A 2
H32K H 0.8653 -0.2366 0.8125 0.348 Uiso 0.111(2) 1 calc PR A 2
H32L H 0.9100 -0.1910 0.7667 0.348 Uiso 0.111(2) 1 calc PR A 2
C1HA C 0.070(7) -0.154(7) 0.837(4) 0.39(2) Uani 0.223(5) 1 d PDU A 2
H1H4 H 0.0891 -0.1742 0.8697 0.592 Uiso 0.223(5) 1 calc PR A 2
H1H5 H 0.0250 -0.1883 0.8241 0.592 Uiso 0.223(5) 1 calc PR A 2
H1H6 H 0.0482 -0.0995 0.8412 0.592 Uiso 0.223(5) 1 calc PR A 2
C2HA C 0.143(6) -0.153(7) 0.800(5) 0.49(2) Uani 0.223(5) 1 d PDU A 2
H2H3 H 0.1665 -0.2075 0.7961 0.583 Uiso 0.223(5) 1 calc PR A 2
H2H4 H 0.1880 -0.1174 0.8120 0.583 Uiso 0.223(5) 1 calc PR A 2
C3HA C 0.111(10) -0.123(6) 0.748(3) 0.51(2) Uani 0.223(5) 1 d PDU A 2
H3H3 H 0.1522 -0.1362 0.7210 0.617 Uiso 0.223(5) 1 calc PR A 2
H3H4 H 0.0571 -0.1494 0.7394 0.617 Uiso 0.223(5) 1 calc PR A 2
C4HA C 0.099(6) -0.032(6) 0.752(4) 0.50(2) Uani 0.223(5) 1 d PDU A 2
H4H3 H 0.0421 -0.0182 0.7398 0.603 Uiso 0.223(5) 1 calc PR A 2
H4H4 H 0.1042 -0.0159 0.7875 0.603 Uiso 0.223(5) 1 calc PR A 2
C5HA C 0.165(8) 0.012(7) 0.720(3) 0.53(2) Uani 0.223(5) 1 d PDU A 2
H5H3 H 0.1384 0.0323 0.6885 0.632 Uiso 0.223(5) 1 calc PR A 2
H5H4 H 0.2106 -0.0248 0.7103 0.632 Uiso 0.223(5) 1 calc PR A 2
C6HA C 0.200(7) 0.082(7) 0.751(5) 0.52(3) Uani 0.223(5) 1 d PDU A 2
H6H4 H 0.2533 0.0989 0.7368 0.775 Uiso 0.223(5) 1 calc PR A 2
H6H5 H 0.2081 0.0643 0.7861 0.775 Uiso 0.223(5) 1 calc PR A 2
H6H6 H 0.1598 0.1262 0.7504 0.775 Uiso 0.223(5) 1 calc PR A 2
K1 K 0.09114(5) 0.98255(4) 0.13100(3) 0.04969(18) Uani 1 1 d . . .
N101 N 0.2106(2) 1.1116(2) 0.09320(18) 0.0682(10) Uani 1 1 d . . .
N102 N -0.0334(3) 0.8536(3) 0.16923(17) 0.0742(11) Uani 1 1 d . . .
O101 O 0.2423(2) 0.93923(19) 0.08860(14) 0.0733(9) Uani 1 1 d . . .
O102 O 0.1349(3) 0.82134(17) 0.12741(13) 0.0792(10) Uani 1 1 d . . .
O103 O 0.0403(2) 1.08863(19) 0.05489(13) 0.0685(8) Uani 1 1 d . . .
O104 O -0.0684(2) 0.9644(2) 0.08753(16) 0.0788(9) Uani 1 1 d . . .
O105 O 0.1571(2) 1.0969(2) 0.19930(14) 0.0785(10) Uani 1 1 d . . .
O106 O 0.0355(3) 0.9842(3) 0.23114(13) 0.0855(11) Uani 1 1 d . . .
C101 C 0.2800(3) 1.0725(3) 0.0673(2) 0.0728(13) Uani 1 1 d . . .
H10G H 0.3280 1.1099 0.0659 0.087 Uiso 1 1 calc R . .
H10H H 0.2628 1.0609 0.0321 0.087 Uiso 1 1 calc R . .
C102 C 0.3087(3) 0.9960(3) 0.0917(2) 0.0750(13) Uani 1 1 d . . .
H10I H 0.3591 0.9754 0.0741 0.090 Uiso 1 1 calc R . .
H10J H 0.3234 1.0058 0.1275 0.090 Uiso 1 1 calc R . .
C103 C 0.2688(4) 0.8603(3) 0.1007(2) 0.0890(19) Uani 1 1 d . . .
H10K H 0.2862 0.8576 0.1366 0.107 Uiso 1 1 calc R . .
H10L H 0.3174 0.8452 0.0794 0.107 Uiso 1 1 calc R . .
C104 C 0.1979(5) 0.8046(3) 0.0915(3) 0.103(3) Uani 1 1 d . . .
H10M H 0.1758 0.8120 0.0568 0.124 Uiso 1 1 calc R . .
H10N H 0.2171 0.7487 0.0950 0.124 Uiso 1 1 calc R . .
C105 C 0.0641(5) 0.7673(3) 0.1228(3) 0.0940(19) Uani 1 1 d . . .
H10O H 0.0844 0.7117 0.1203 0.113 Uiso 1 1 calc R . .
H10P H 0.0318 0.7799 0.0919 0.113 Uiso 1 1 calc R . .
C106 C 0.0100(5) 0.7763(3) 0.1679(3) 0.0909(18) Uani 1 1 d . . .
H10Q H -0.0322 0.7329 0.1682 0.109 Uiso 1 1 calc R . .
H10R H 0.0448 0.7707 0.1987 0.109 Uiso 1 1 calc R . .
C107 C 0.1660(3) 1.1659(3) 0.0598(2) 0.0794(15) Uani 1 1 d . . .
H10S H 0.2073 1.1954 0.0392 0.095 Uiso 1 1 calc R . .
H10T H 0.1350 1.2052 0.0806 0.095 Uiso 1 1 calc R . .
C108 C 0.1047(4) 1.1241(3) 0.0250(2) 0.0780(14) Uani 1 1 d . . .
H10U H 0.0799 1.1629 0.0011 0.094 Uiso 1 1 calc R . .
H10V H 0.1341 1.0825 0.0052 0.094 Uiso 1 1 calc R . .
C109 C -0.0252(4) 1.0563(4) 0.0254(2) 0.0907(17) Uani 1 1 d . . .
H10W H -0.0045 1.0096 0.0062 0.109 Uiso 1 1 calc R . .
H10X H -0.0456 1.0966 0.0010 0.109 Uiso 1 1 calc R . .
C110 C -0.0943(4) 1.0318(4) 0.0592(3) 0.0923(18) Uani 1 1 d . . .
H11A H -0.1089 1.0761 0.0824 0.111 Uiso 1 1 calc R . .
H11B H -0.1447 1.0184 0.0390 0.111 Uiso 1 1 calc R . .
C111 C -0.1333(3) 0.9337(4) 0.1179(3) 0.0913(17) Uani 1 1 d . . .
H11C H -0.1859 0.9297 0.0982 0.110 Uiso 1 1 calc R . .
H11D H -0.1432 0.9691 0.1473 0.110 Uiso 1 1 calc R . .
C112 C -0.1057(4) 0.8523(4) 0.1355(3) 0.0901(16) Uani 1 1 d . . .
H11E H -0.1531 0.8262 0.1531 0.108 Uiso 1 1 calc R . .
H11F H -0.0917 0.8195 0.1055 0.108 Uiso 1 1 calc R . .
C113 C 0.2444(3) 1.1570(3) 0.1370(2) 0.0768(14) Uani 1 1 d . . .
H11G H 0.2667 1.2087 0.1250 0.092 Uiso 1 1 calc R . .
H11H H 0.2914 1.1267 0.1521 0.092 Uiso 1 1 calc R . .
C114 C 0.1788(4) 1.1720(3) 0.1769(3) 0.0860(16) Uani 1 1 d . . .
H11I H 0.2011 1.2086 0.2030 0.103 Uiso 1 1 calc R . .
H11J H 0.1286 1.1968 0.1615 0.103 Uiso 1 1 calc R . .
C115 C 0.1038(5) 1.1082(5) 0.2421(3) 0.115(3) Uani 1 1 d . . .
H11K H 0.0506 1.1336 0.2315 0.138 Uiso 1 1 calc R . .
H11L H 0.1316 1.1434 0.2671 0.138 Uiso 1 1 calc R . .
C116 C 0.0869(5) 1.0297(6) 0.2647(2) 0.118(3) Uani 1 1 d . . .
H11M H 0.1404 1.0013 0.2709 0.142 Uiso 1 1 calc R . .
H11N H 0.0579 1.0365 0.2975 0.142 Uiso 1 1 calc R . .
C117 C 0.0123(5) 0.9084(5) 0.2515(2) 0.0966(19) Uani 1 1 d . . .
H11O H -0.0046 0.9145 0.2873 0.116 Uiso 1 1 calc R . .
H11P H 0.0607 0.8715 0.2501 0.116 Uiso 1 1 calc R . .
C118 C -0.0586(4) 0.8751(4) 0.2218(2) 0.0851(16) Uani 1 1 d . . .
H11Q H -0.1044 0.9149 0.2204 0.102 Uiso 1 1 calc R . .
H11R H -0.0803 0.8270 0.2391 0.102 Uiso 1 1 calc R . .

loop_
_atom_site_aniso_label
_atom_site_aniso_U_11
_atom_site_aniso_U_22
_atom_site_aniso_U_33
_atom_site_aniso_U_23
_atom_site_aniso_U_13
_atom_site_aniso_U_12
P1 0.0712(7) 0.0749(7) 0.0482(5) 0.0063(5) -0.0011(5) -0.0127(5)
P2 0.0935(9) 0.0409(5) 0.0959(9) 0.0151(6) 0.0305(8) -0.0014(5)
P3 0.0538(5) 0.0313(4) 0.0514(4) -0.0044(3) 0.0082(4) -0.0054(3)
P4 0.1263(12) 0.0511(6) 0.0921(10) -0.0140(6) 0.0574(9) -0.0135(7)
P5 0.0823(9) 0.1124(12) 0.0837(9) -0.0036(9) 0.0010(7) -0.0562(9)
P6 0.0474(5) 0.0986(10) 0.0718(7) 0.0192(7) -0.0033(5) 0.0018(6)
P7 0.0695(7) 0.1163(13) 0.1140(12) 0.0492(10) 0.0369(8) 0.0308(8)
N1 0.0454(14) 0.0312(13) 0.0602(17) -0.0012(12) 0.0071(13) -0.0007(11)
N2 0.0404(13) 0.0329(13) 0.0586(16) -0.0019(12) 0.0002(13) -0.0003(11)
C1 0.0376(14) 0.0329(15) 0.0463(16) -0.0011(13) -0.0070(13) -0.0010(12)
C2 0.0487(18) 0.0307(16) 0.074(2) -0.0011(16) 0.0160(18) 0.0029(14)
C3 0.066(2) 0.0373(18) 0.074(3) -0.0081(18) 0.017(2) -0.0082(17)
C4 0.097(4) 0.041(2) 0.090(4) -0.015(2) 0.033(3) -0.002(2)
C5 0.098(4) 0.043(2) 0.135(6) -0.005(3) 0.055(4) 0.008(2)
C6 0.076(3) 0.041(2) 0.137(5) 0.016(3) 0.030(3) 0.015(2)
C7 0.054(2) 0.0372(19) 0.094(3) 0.014(2) 0.012(2) 0.0066(15)
C8 0.082(3) 0.059(2) 0.065(3) -0.015(2) -0.006(2) -0.005(2)
C9 0.084(3) 0.090(4) 0.100(4) -0.018(3) -0.006(3) -0.012(3)
C10 0.126(5) 0.115(5) 0.069(3) 0.002(3) -0.007(4) -0.002(4)
C11 0.059(2) 0.056(2) 0.110(4) 0.023(3) -0.009(3) 0.005(2)
C12 0.107(4) 0.075(3) 0.097(4) 0.018(3) 0.011(4) -0.006(3)
C13 0.070(3) 0.121(5) 0.152(7) 0.044(5) -0.026(4) 0.010(3)
C14 0.0392(15) 0.0359(16) 0.0487(17) -0.0004(14) 0.0057(14) -0.0029(13)
C15 0.0488(18) 0.051(2) 0.0536(19) 0.0033(16) 0.0053(16) -0.0124(15)
C16 0.062(2) 0.061(3) 0.076(3) -0.001(2) 0.009(2) -0.021(2)
C17 0.080(3) 0.044(2) 0.089(3) 0.003(2) 0.016(3) -0.015(2)
C18 0.075(3) 0.0385(19) 0.070(3) 0.0067(18) 0.013(2) 0.0037(18)
C19 0.0529(19) 0.0401(18) 0.058(2) 0.0045(16) 0.0097(17) 0.0055(15)
C20 0.050(2) 0.071(3) 0.063(2) 0.008(2) -0.0081(18) -0.0099(19)
C21 0.051(2) 0.085(3) 0.102(4) 0.015(3) -0.005(2) -0.004(2)
C22 0.084(3) 0.135(6) 0.063(3) 0.022(3) -0.009(3) 0.003(4)
C23 0.066(2) 0.054(2) 0.067(2) -0.0010(19) -0.015(2) 0.0167(19)
C24 0.107(5) 0.168(7) 0.074(4) -0.034(4) -0.027(4) 0.041(5)
C25 0.069(3) 0.076(3) 0.120(5) 0.006(3) -0.013(3) 0.023(3)
C26 0.124(5) 0.074(3) 0.088(4) -0.005(3) 0.051(4) -0.022(3)
N3 0.086(3) 0.075(3) 0.065(3) 0.002(3) 0.016(2) -0.021(3)
N4 0.157(10) 0.112(6) 0.067(4) -0.013(4) 0.041(5) -0.066(6)
C27 0.068(4) 0.086(4) 0.082(5) 0.011(4) 0.020(4) -0.006(4)
C28 0.084(5) 0.149(9) 0.077(5) 0.022(5) 0.012(4) -0.007(5)
C29 0.104(6) 0.109(6) 0.118(7) 0.025(5) 0.009(5) -0.028(5)
C30 0.176(11) 0.137(9) 0.070(5) -0.033(5) 0.035(6) -0.073(9)
C31 0.202(16) 0.189(16) 0.32(3) -0.058(17) -0.091(18) -0.096(13)
C32 0.25(2) 0.114(10) 0.33(3) -0.054(14) 0.15(2) -0.062(13)
C1H 0.43(4) 0.40(3) 0.35(4) -0.06(3) -0.10(3) 0.33(3)
C2H 0.58(4) 0.51(4) 0.37(3) -0.07(3) -0.11(3) 0.37(4)
C3H 0.59(3) 0.59(5) 0.37(3) -0.11(3) -0.12(3) 0.39(4)
C4H 0.57(3) 0.60(5) 0.34(3) -0.12(3) -0.18(3) 0.43(3)
C5H 0.56(4) 0.65(5) 0.38(3) -0.12(3) -0.20(3) 0.41(4)
C6H 0.56(5) 0.64(6) 0.35(4) -0.20(4) -0.18(4) 0.40(4)
C26A 0.124(5) 0.074(3) 0.088(4) -0.005(3) 0.051(4) -0.022(3)
N3A 0.086(3) 0.075(3) 0.065(3) 0.002(3) 0.016(2) -0.021(3)
N4A 0.157(10) 0.112(6) 0.067(4) -0.013(4) 0.041(5) -0.066(6)
C27A 0.068(4) 0.086(4) 0.082(5) 0.011(4) 0.020(4) -0.006(4)
C28A 0.084(5) 0.149(9) 0.077(5) 0.022(5) 0.012(4) -0.007(5)
C29A 0.104(6) 0.109(6) 0.118(7) 0.025(5) 0.009(5) -0.028(5)
C30A 0.176(11) 0.137(9) 0.070(5) -0.033(5) 0.035(6) -0.073(9)
C31A 0.202(16) 0.189(16) 0.32(3) -0.058(17) -0.091(18) -0.096(13)
C32A 0.25(2) 0.114(10) 0.33(3) -0.054(14) 0.15(2) -0.062(13)
C1HA 0.43(4) 0.40(3) 0.35(4) -0.06(3) -0.10(3) 0.33(3)
C2HA 0.58(4) 0.51(4) 0.37(3) -0.07(3) -0.11(3) 0.37(4)
C3HA 0.59(3) 0.59(5) 0.37(3) -0.11(3) -0.12(3) 0.39(4)
C4HA 0.57(3) 0.60(5) 0.34(3) -0.12(3) -0.18(3) 0.43(3)
C5HA 0.56(4) 0.65(5) 0.38(3) -0.12(3) -0.20(3) 0.41(4)
C6HA 0.56(5) 0.64(6) 0.35(4) -0.20(4) -0.18(4) 0.40(4)
K1 0.0593(4) 0.0409(4) 0.0488(4) -0.0050(3) 0.0030(3) 0.0019(3)
N101 0.064(2) 0.052(2) 0.089(3) 0.0040(19) 0.017(2) 0.0012(16)
N102 0.093(3) 0.060(2) 0.069(2) -0.0001(19) 0.009(2) -0.013(2)
O101 0.088(2) 0.0499(16) 0.082(2) 0.0128(15) 0.0272(18) 0.0217(15)
O102 0.127(3) 0.0423(15) 0.0682(19) -0.0041(14) 0.031(2) 0.0116(17)
O103 0.0742(19) 0.0563(17) 0.075(2) 0.0111(15) -0.0080(16) 0.0022(14)
O104 0.077(2) 0.068(2) 0.092(2) 0.0076(18) -0.0160(19) -0.0102(17)
O105 0.080(2) 0.081(2) 0.075(2) -0.0293(18) 0.0149(18) -0.0131(18)
O106 0.100(3) 0.103(3) 0.0540(17) -0.0117(18) 0.0128(17) -0.027(2)
C101 0.069(3) 0.058(2) 0.092(3) 0.006(2) 0.027(3) 0.003(2)
C102 0.065(3) 0.070(3) 0.090(3) 0.007(3) 0.024(2) 0.013(2)
C103 0.105(4) 0.064(3) 0.098(4) 0.020(3) 0.046(3) 0.041(3)
C104 0.171(7) 0.045(3) 0.094(4) 0.016(3) 0.068(4) 0.030(3)
C105 0.145(5) 0.035(2) 0.102(4) -0.012(2) 0.024(4) -0.003(3)
C106 0.117(5) 0.055(3) 0.100(4) 0.013(3) 0.020(4) -0.016(3)
C107 0.076(3) 0.051(2) 0.110(4) 0.023(3) 0.022(3) 0.006(2)
C108 0.094(3) 0.059(3) 0.081(3) 0.021(2) 0.005(3) 0.010(3)
C109 0.114(4) 0.078(3) 0.081(3) 0.017(3) -0.035(3) -0.006(3)
C110 0.074(3) 0.090(4) 0.113(4) 0.022(3) -0.030(3) -0.011(3)
C111 0.066(3) 0.090(4) 0.118(5) 0.012(4) -0.017(3) -0.020(3)
C112 0.089(4) 0.077(3) 0.105(4) 0.000(3) -0.006(3) -0.031(3)
C113 0.067(3) 0.059(3) 0.104(4) -0.010(3) 0.012(3) -0.013(2)
C114 0.077(3) 0.069(3) 0.112(4) -0.028(3) 0.011(3) -0.009(3)
C115 0.108(5) 0.146(7) 0.090(4) -0.068(5) 0.034(4) -0.045(5)
C116 0.128(5) 0.176(8) 0.051(3) -0.030(4) 0.017(3) -0.058(6)
C117 0.115(5) 0.121(5) 0.054(3) 0.000(3) 0.019(3) 0.002(4)
C118 0.094(4) 0.089(4) 0.072(3) 0.001(3) 0.020(3) -0.021(3)

loop_
_atom_type_symbol
_atom_type_description
_atom_type_scat_dispersion_real
_atom_type_scat_dispersion_imag
_atom_type_scat_source
C C 0.0181 0.0091 'International Tables Vol C Tables 4.2.6.8 and 6.1.1.4'
H H 0.0000 0.0000 'International Tables Vol C Tables 4.2.6.8 and 6.1.1.4'
N N 0.0311 0.0180 'International Tables Vol C Tables 4.2.6.8 and 6.1.1.4'
O O 0.0492 0.0322 'International Tables Vol C Tables 4.2.6.8 and 6.1.1.4'
P P 0.2955 0.4335 'International Tables Vol C Tables 4.2.6.8 and 6.1.1.4'
K K 0.3868 1.0657 'International Tables Vol C Tables 4.2.6.8 and 6.1.1.4'

loop_
_geom_angle_atom_site_label_1
_geom_angle_atom_site_label_2
_geom_angle_atom_site_label_3
_geom_angle
P2 P1 P3 107.90(7)
P2 P1 P4 105.08(8)
P3 P1 P4 83.45(6)
P5 P2 P1 99.16(7)
C1 P3 P6 98.07(11)
C1 P3 P1 106.52(11)
P6 P3 P1 100.63(6)
C26 P4 P7 103.1(2)
C26 P4 P1 101.6(2)
P7 P4 P1 102.28(8)
P2 P5 P6 110.06(7)
P2 P5 P7 108.91(9)
P6 P5 P7 59.52(7)
P3 P6 P7 100.85(8)
P3 P6 P5 104.51(7)
P7 P6 P5 60.31(8)
P4 P7 P6 98.37(8)
P4 P7 P5 103.89(8)
P6 P7 P5 60.18(7)
C1 N1 C2 124.0(3)
C1 N1 H1 118.0
C2 N1 H1 118.0
C1 N2 C14 123.2(3)
N2 C1 N1 121.2(3)
N2 C1 P3 122.1(2)
N1 C1 P3 116.7(2)
C3 C2 C7 122.8(4)
C3 C2 N1 119.1(4)
C7 C2 N1 118.0(4)
C2 C3 C4 118.0(5)
C2 C3 C8 121.9(4)
C4 C3 C8 120.1(5)
C5 C4 C3 120.8(6)
C5 C4 H4 119.6
C3 C4 H4 119.6
C4 C5 C6 121.0(5)
C4 C5 H5 119.5
C6 C5 H5 119.5
C5 C6 C7 120.8(5)
C5 C6 H6 119.6
C7 C6 H6 119.6
C2 C7 C6 116.6(5)
C2 C7 C11 121.3(4)
C6 C7 C11 122.1(5)
C3 C8 C9 110.0(4)
C3 C8 C10 114.3(5)
C9 C8 C10 111.5(5)
C3 C8 H8 106.9
C9 C8 H8 106.9
C10 C8 H8 106.9
C8 C9 H9A 109.5
C8 C9 H9B 109.5
H9A C9 H9B 109.5
C8 C9 H9C 109.5
H9A C9 H9C 109.5
H9B C9 H9C 109.5
C8 C9 H9D 109.5
H9A C9 H9D 141.1
H9B C9 H9D 56.3
H9C C9 H9D 56.3
C8 C9 H9E 109.5
H9A C9 H9E 56.3
H9B C9 H9E 141.1
H9C C9 H9E 56.3
H9D C9 H9E 109.5
C8 C9 H9F 109.5
H9A C9 H9F 56.3
H9B C9 H9F 56.3
H9C C9 H9F 141.1
H9D C9 H9F 109.5
H9E C9 H9F 109.5
C8 C10 H10A 109.5
C8 C10 H10B 109.5
H10A C10 H10B 109.5
C8 C10 H10C 109.5
H10A C10 H10C 109.5
H10B C10 H10C 109.5
C8 C10 H10D 109.5
H10A C10 H10D 141.1
H10B C10 H10D 56.3
H10C C10 H10D 56.3
C8 C10 H10E 109.5
H10A C10 H10E 56.3
H10B C10 H10E 141.1
H10C C10 H10E 56.3
H10D C10 H10E 109.5
C8 C10 H10F 109.5
H10A C10 H10F 56.3
H10B C10 H10F 56.3
H10C C10 H10F 141.1
H10D C10 H10F 109.5
H10E C10 H10F 109.5
C7 C11 C12 110.9(5)
C7 C11 C13 113.3(6)
C12 C11 C13 111.4(5)
C7 C11 H11 106.9
C12 C11 H11 106.9
C13 C11 H11 106.9
C11 C12 H12A 109.5
C11 C12 H12B 109.5
H12A C12 H12B 109.5
C11 C12 H12C 109.5
H12A C12 H12C 109.5
H12B C12 H12C 109.5
C11 C12 H12D 109.5
H12A C12 H12D 141.1
H12B C12 H12D 56.3
H12C C12 H12D 56.3
C11 C12 H12E 109.5
H12A C12 H12E 56.3
H12B C12 H12E 141.1
H12C C12 H12E 56.3
H12D C12 H12E 109.5
C11 C12 H12F 109.5
H12A C12 H12F 56.3
H12B C12 H12F 56.3
H12C C12 H12F 141.1
H12D C12 H12F 109.5
H12E C12 H12F 109.5
C11 C13 H13A 109.5
C11 C13 H13B 109.5
H13A C13 H13B 109.5
C11 C13 H13C 109.5
H13A C13 H13C 109.5
H13B C13 H13C 109.5
C11 C13 H13D 109.5
H13A C13 H13D 141.1
H13B C13 H13D 56.3
H13C C13 H13D 56.3
C11 C13 H13E 109.5
H13A C13 H13E 56.3
H13B C13 H13E 141.1
H13C C13 H13E 56.3
H13D C13 H13E 109.5
C11 C13 H13F 109.5
H13A C13 H13F 56.3
H13B C13 H13F 56.3
H13C C13 H13F 141.1
H13D C13 H13F 109.5
H13E C13 H13F 109.5
N2 C14 C19 121.3(3)
N2 C14 C15 118.2(3)
C19 C14 C15 119.9(3)
C16 C15 C14 118.5(4)
C16 C15 C20 122.4(4)
C14 C15 C20 119.0(3)
C17 C16 C15 121.5(4)
C17 C16 H16 119.2
C15 C16 H16 119.2
C18 C17 C16 119.6(4)
C18 C17 H17 120.2
C16 C17 H17 120.2
C17 C18 C19 121.6(4)
C17 C18 H18 119.2
C19 C18 H18 119.2
C18 C19 C14 118.7(4)
C18 C19 C23 120.5(4)
C14 C19 C23 120.7(3)
C15 C20 C22 111.0(4)
C15 C20 C21 113.2(4)
C22 C20 C21 110.8(4)
C15 C20 H20 107.2
C22 C20 H20 107.2
C21 C20 H20 107.2
C20 C21 H21A 109.5
C20 C21 H21B 109.5
H21A C21 H21B 109.5
C20 C21 H21C 109.5
H21A C21 H21C 109.5
H21B C21 H21C 109.5
C20 C21 H21D 109.5
H21A C21 H21D 141.1
H21B C21 H21D 56.3
H21C C21 H21D 56.3
C20 C21 H21E 109.5
H21A C21 H21E 56.3
H21B C21 H21E 141.1
H21C C21 H21E 56.3
H21D C21 H21E 109.5
C20 C21 H21F 109.5
H21A C21 H21F 56.3
H21B C21 H21F 56.3
H21C C21 H21F 141.1
H21D C21 H21F 109.5
H21E C21 H21F 109.5
C20 C22 H22A 109.5
C20 C22 H22B 109.5
H22A C22 H22B 109.5
C20 C22 H22C 109.5
H22A C22 H22C 109.5
H22B C22 H22C 109.5
C20 C22 H22D 109.5
H22A C22 H22D 141.1
H22B C22 H22D 56.3
H22C C22 H22D 56.3
C20 C22 H22E 109.5
H22A C22 H22E 56.3
H22B C22 H22E 141.1
H22C C22 H22E 56.3
H22D C22 H22E 109.5
C20 C22 H22F 109.5
H22A C22 H22F 56.3
H22B C22 H22F 56.3
H22C C22 H22F 141.1
H22D C22 H22F 109.5
H22E C22 H22F 109.5
C25 C23 C24 111.4(5)
C25 C23 C19 112.8(4)
C24 C23 C19 109.5(4)
C25 C23 H23 107.7
C24 C23 H23 107.7
C19 C23 H23 107.7
C23 C24 H24A 109.5
C23 C24 H24B 109.5
H24A C24 H24B 109.5
C23 C24 H24C 109.5
H24A C24 H24C 109.5
H24B C24 H24C 109.5
C23 C24 H24D 109.5
H24A C24 H24D 141.1
H24B C24 H24D 56.3
H24C C24 H24D 56.3
C23 C24 H24E 109.5
H24A C24 H24E 56.3
H24B C24 H24E 141.1
H24C C24 H24E 56.3
H24D C24 H24E 109.5
C23 C24 H24F 109.5
H24A C24 H24F 56.3
H24B C24 H24F 56.3
H24C C24 H24F 141.1
H24D C24 H24F 109.5
H24E C24 H24F 109.5
C23 C25 H25A 109.5
C23 C25 H25B 109.5
H25A C25 H25B 109.5
C23 C25 H25C 109.5
H25A C25 H25C 109.5
H25B C25 H25C 109.5
C23 C25 H25D 109.5
H25A C25 H25D 141.1
H25B C25 H25D 56.3
H25C C25 H25D 56.3
C23 C25 H25E 109.5
H25A C25 H25E 56.3
H25B C25 H25E 141.1
H25C C25 H25E 56.3
H25D C25 H25E 109.5
C23 C25 H25F 109.5
H25A C25 H25F 56.3
H25B C25 H25F 56.3
H25C C25 H25F 141.1
H25D C25 H25F 109.5
H25E C25 H25F 109.5
N4 C26 N3 121.7(7)
N4 C26 P4 125.0(6)
N3 C26 P4 113.1(4)
C26 N3 C27 121.0(6)
C26 N3 H3 119.5
C27 N3 H3 119.5
C26 N4 C30 117.9(8)
N3 C27 C29 106.3(7)
N3 C27 C28 111.9(6)
C29 C27 C28 109.3(8)
N3 C27 H27 109.8
C29 C27 H27 109.8
C28 C27 H27 109.8
C27 C28 H28A 109.5
C27 C28 H28B 109.5
H28A C28 H28B 109.5
C27 C28 H28C 109.5
H28A C28 H28C 109.5
H28B C28 H28C 109.5
C27 C28 H28D 109.5
H28A C28 H28D 141.1
H28B C28 H28D 56.3
H28C C28 H28D 56.3
C27 C28 H28E 109.5
H28A C28 H28E 56.3
H28B C28 H28E 141.1
H28C C28 H28E 56.3
H28D C28 H28E 109.5
C27 C28 H28F 109.5
H28A C28 H28F 56.3
H28B C28 H28F 56.3
H28C C28 H28F 141.1
H28D C28 H28F 109.5
H28E C28 H28F 109.5
C27 C29 H29A 109.5
C27 C29 H29B 109.5
H29A C29 H29B 109.5
C27 C29 H29C 109.5
H29A C29 H29C 109.5
H29B C29 H29C 109.5
C27 C29 H29D 109.5
H29A C29 H29D 141.1
H29B C29 H29D 56.3
H29C C29 H29D 56.3
C27 C29 H29E 109.5
H29A C29 H29E 56.3
H29B C29 H29E 141.1
H29C C29 H29E 56.3
H29D C29 H29E 109.5
C27 C29 H29F 109.5
H29A C29 H29F 56.3
H29B C29 H29F 56.3
H29C C29 H29F 141.1
H29D C29 H29F 109.5
H29E C29 H29F 109.5
C31 C30 N4 107.9(12)
C31 C30 C32 114.0(15)
N4 C30 C32 110.1(11)
C31 C30 H30 108.2
N4 C30 H30 108.2
C32 C30 H30 108.2
C30 C31 H31A 109.5
C30 C31 H31B 109.5
H31A C31 H31B 109.5
C30 C31 H31C 109.5
H31A C31 H31C 109.5
H31B C31 H31C 109.5
C30 C31 H31D 109.5
H31A C31 H31D 141.1
H31B C31 H31D 56.3
H31C C31 H31D 56.3
C30 C31 H31E 109.5
H31A C31 H31E 56.3
H31B C31 H31E 141.1
H31C C31 H31E 56.3
H31D C31 H31E 109.5
C30 C31 H31F 109.5
H31A C31 H31F 56.3
H31B C31 H31F 56.3
H31C C31 H31F 141.1
H31D C31 H31F 109.5
H31E C31 H31F 109.5
C30 C32 H32A 109.5
C30 C32 H32B 109.5
H32A C32 H32B 109.5
C30 C32 H32C 109.5
H32A C32 H32C 109.5
H32B C32 H32C 109.5
C30 C32 H32D 109.5
H32A C32 H32D 141.1
H32B C32 H32D 56.3
H32C C32 H32D 56.3
C30 C32 H32E 109.5
H32A C32 H32E 56.3
H32B C32 H32E 141.1
H32C C32 H32E 56.3
H32D C32 H32E 109.5
C30 C32 H32F 109.5
H32A C32 H32F 56.3
H32B C32 H32F 56.3
H32C C32 H32F 141.1
H32D C32 H32F 109.5
H32E C32 H32F 109.5
C2H C1H H1H1 109.5
C2H C1H H1H2 109.5
H1H1 C1H H1H2 109.5
C2H C1H H1H3 109.5
H1H1 C1H H1H3 109.5
H1H2 C1H H1H3 109.5
C1H C2H C3H 105(2)
C1H C2H H2H1 110.8
C3H C2H H2H1 110.8
C1H C2H H2H2 110.8
C3H C2H H2H2 110.8
H2H1 C2H H2H2 108.9
C4H C3H C2H 101(2)
C4H C3H H3H1 111.7
C2H C3H H3H1 111.7
C4H C3H H3H2 111.7
C2H C3H H3H2 111.7
H3H1 C3H H3H2 109.4
C5H C4H C3H 105(2)
C5H C4H H4H1 110.7
C3H C4H H4H1 110.7
C5H C4H H4H2 110.7
C3H C4H H4H2 110.7
H4H1 C4H H4H2 108.8
C4H C5H C6H 108(2)
C4H C5H H5H1 110.1
C6H C5H H5H1 110.1
C4H C5H H5H2 110.1
C6H C5H H5H2 110.1
H5H1 C5H H5H2 108.4
C5H C6H H6H1 109.5
C5H C6H H6H2 109.5
H6H1 C6H H6H2 109.5
C5H C6H H6H3 109.5
H6H1 C6H H6H3 109.5
H6H2 C6H H6H3 109.5
C27A N3A H3A 119.0
N3A C27A C29A 109(2)
N3A C27A C28A 107.9(17)
C29A C27A C28A 101(2)
N3A C27A H27A 112.8
C29A C27A H27A 112.8
C28A C27A H27A 112.8
C27A C28A H28G 109.5
C27A C28A H28H 109.5
H28G C28A H28H 109.5
C27A C28A H28I 109.5
H28G C28A H28I 109.5
H28H C28A H28I 109.5
C27A C28A H28J 109.5
H28G C28A H28J 141.1
H28H C28A H28J 56.3
H28I C28A H28J 56.3
C27A C28A H28K 109.5
H28G C28A H28K 56.3
H28H C28A H28K 141.1
H28I C28A H28K 56.3
H28J C28A H28K 109.5
C27A C28A H28L 109.5
H28G C28A H28L 56.3
H28H C28A H28L 56.3
H28I C28A H28L 141.1
H28J C28A H28L 109.5
H28K C28A H28L 109.5
C27A C29A H29G 109.5
C27A C29A H29H 109.5
H29G C29A H29H 109.5
C27A C29A H29I 109.5
H29G C29A H29I 109.5
H29H C29A H29I 109.5
C27A C29A H29J 109.5
H29G C29A H29J 141.1
H29H C29A H29J 56.3
H29I C29A H29J 56.3
C27A C29A H29K 109.5
H29G C29A H29K 56.3
H29H C29A H29K 141.1
H29I C29A H29K 56.3
H29J C29A H29K 109.5
C27A C29A H29L 109.5
H29G C29A H29L 56.3
H29H C29A H29L 56.3
H29I C29A H29L 141.1
H29J C29A H29L 109.5
H29K C29A H29L 109.5
C31A C30A N4A 114(3)
C31A C30A C32A 117(3)
N4A C30A C32A 117(3)
C31A C30A H30A 101.5
N4A C30A H30A 101.5
C32A C30A H30A 101.5
C30A C31A H31G 109.5
C30A C31A H31H 109.5
H31G C31A H31H 109.5
C30A C31A H31I 109.5
H31G C31A H31I 109.5
H31H C31A H31I 109.5
C30A C31A H31J 109.5
H31G C31A H31J 141.1
H31H C31A H31J 56.3
H31I C31A H31J 56.3
C30A C31A H31K 109.5
H31G C31A H31K 56.3
H31H C31A H31K 141.1
H31I C31A H31K 56.3
H31J C31A H31K 109.5
C30A C31A H31L 109.5
H31G C31A H31L 56.3
H31H C31A H31L 56.3
H31I C31A H31L 141.1
H31J C31A H31L 109.5
H31K C31A H31L 109.5
C30A C32A H32G 109.5
C30A C32A H32H 109.5
H32G C32A H32H 109.5
C30A C32A H32I 109.5
H32G C32A H32I 109.5
H32H C32A H32I 109.5
C30A C32A H32J 109.5
H32G C32A H32J 141.1
H32H C32A H32J 56.3
H32I C32A H32J 56.3
C30A C32A H32K 109.5
H32G C32A H32K 56.3
H32H C32A H32K 141.1
H32I C32A H32K 56.3
H32J C32A H32K 109.5
C30A C32A H32L 109.5
H32G C32A H32L 56.3
H32H C32A H32L 56.3
H32I C32A H32L 141.1
H32J C32A H32L 109.5
H32K C32A H32L 109.5
C2HA C1HA H1H4 109.5
C2HA C1HA H1H5 109.5
H1H4 C1HA H1H5 109.5
C2HA C1HA H1H6 109.5
H1H4 C1HA H1H6 109.5
H1H5 C1HA H1H6 109.5
C1HA C2HA C3HA 109(3)
C1HA C2HA H2H3 109.9
C3HA C2HA H2H3 109.9
C1HA C2HA H2H4 109.9
C3HA C2HA H2H4 109.9
H2H3 C2HA H2H4 108.3
C4HA C3HA C2HA 108(3)
C4HA C3HA H3H3 110.2
C2HA C3HA H3H3 110.2
C4HA C3HA H3H4 110.2
C2HA C3HA H3H4 110.2
H3H3 C3HA H3H4 108.5
C5HA C4HA C3HA 111(3)
C5HA C4HA H4H3 109.4
C3HA C4HA H4H3 109.4
C5HA C4HA H4H4 109.4
C3HA C4HA H4H4 109.4
H4H3 C4HA H4H4 108.0
C4HA C5HA C6HA 109(3)
C4HA C5HA H5H3 109.9
C6HA C5HA H5H3 109.9
C4HA C5HA H5H4 109.9
C6HA C5HA H5H4 109.9
H5H3 C5HA H5H4 108.3
C5HA C6HA H6H4 109.5
C5HA C6HA H6H5 109.5
H6H4 C6HA H6H5 109.5
C5HA C6HA H6H6 109.5
H6H4 C6HA H6H6 109.5
H6H5 C6HA H6H6 109.5
O101 K1 O102 60.83(10)
O101 K1 O106 131.79(13)
O102 K1 O106 96.97(12)
O101 K1 O103 97.32(10)
O102 K1 O103 131.38(11)
O106 K1 O103 125.61(13)
O101 K1 O104 126.64(12)
O102 K1 O104 96.18(12)
O106 K1 O104 95.85(12)
O103 K1 O104 60.86(11)
O101 K1 O105 96.51(11)
O102 K1 O105 125.66(13)
O106 K1 O105 60.45(11)
O103 K1 O105 97.82(11)
O104 K1 O105 132.06(12)
O101 K1 N101 60.52(10)
O102 K1 N101 121.29(11)
O106 K1 N101 120.13(12)
O103 K1 N101 59.69(11)
O104 K1 N101 120.51(12)
O105 K1 N101 59.89(12)
O101 K1 N102 120.55(11)
O102 K1 N102 59.80(12)
O106 K1 N102 59.67(12)
O103 K1 N102 119.37(12)
O104 K1 N102 58.59(12)
O105 K1 N102 120.01(11)
N101 K1 N102 178.84(12)
C107 N101 C101 111.6(4)
C107 N101 C113 109.3(4)
C101 N101 C113 108.7(4)
C107 N101 K1 109.7(3)
C101 N101 K1 108.0(3)
C113 N101 K1 109.5(3)
C112 N102 C106 110.1(5)
C112 N102 C118 111.3(5)
C106 N102 C118 111.2(5)
C112 N102 K1 108.4(3)
C106 N102 K1 107.8(3)
C118 N102 K1 107.9(3)
C103 O101 C102 112.8(4)
C103 O101 K1 114.4(3)
C102 O101 K1 116.7(3)
C104 O102 C105 111.9(4)
C104 O102 K1 113.2(3)
C105 O102 K1 114.3(3)
C109 O103 C108 112.7(4)
C109 O103 K1 111.5(3)
C108 O103 K1 117.0(3)
C111 O104 C110 112.3(5)
C111 O104 K1 118.1(3)
C110 O104 K1 113.2(3)
C115 O105 C114 110.7(5)
C115 O105 K1 112.0(3)
C114 O105 K1 114.8(3)
C116 O106 C117 112.8(5)
C116 O106 K1 114.4(3)
C117 O106 K1 115.5(3)
N101 C101 C102 114.3(4)
N101 C101 H10G 108.7
C102 C101 H10G 108.7
N101 C101 H10H 108.7
C102 C101 H10H 108.7
H10G C101 H10H 107.6
O101 C102 C101 108.6(4)
O101 C102 H10I 110.0
C101 C102 H10I 110.0
O101 C102 H10J 110.0
C101 C102 H10J 110.0
H10I C102 H10J 108.4
O101 C103 C104 108.8(5)
O101 C103 H10K 109.9
C104 C103 H10K 109.9
O101 C103 H10L 109.9
C104 C103 H10L 109.9
H10K C103 H10L 108.3
O102 C104 C103 107.7(5)
O102 C104 H10M 110.2
C103 C104 H10M 110.2
O102 C104 H10N 110.2
C103 C104 H10N 110.2
H10M C104 H10N 108.5
O102 C105 C106 108.8(5)
O102 C105 H10O 109.9
C106 C105 H10O 109.9
O102 C105 H10P 109.9
C106 C105 H10P 109.9
H10O C105 H10P 108.3
N102 C106 C105 112.5(5)
N102 C106 H10Q 109.1
C105 C106 H10Q 109.1
N102 C106 H10R 109.1
C105 C106 H10R 109.1
H10Q C106 H10R 107.8
N101 C107 C108 113.3(4)
N101 C107 H10S 108.9
C108 C107 H10S 108.9
N101 C107 H10T 108.9
C108 C107 H10T 108.9
H10S C107 H10T 107.7
O103 C108 C107 108.6(4)
O103 C108 H10U 110.0
C107 C108 H10U 110.0
O103 C108 H10V 110.0
C107 C108 H10V 110.0
H10U C108 H10V 108.4
O103 C109 C110 108.9(5)
O103 C109 H10W 109.9
C110 C109 H10W 109.9
O103 C109 H10X 109.9
C110 C109 H10X 109.9
H10W C109 H10X 108.3
O104 C110 C109 108.9(5)
O104 C110 H11A 109.9
C109 C110 H11A 109.9
O104 C110 H11B 109.9
C109 C110 H11B 109.9
H11A C110 H11B 108.3
O104 C111 C112 107.0(5)
O104 C111 H11C 110.3
C112 C111 H11C 110.3
O104 C111 H11D 110.3
C112 C111 H11D 110.3
H11C C111 H11D 108.6
N102 C112 C111 113.9(5)
N102 C112 H11E 108.8
C111 C112 H11E 108.8
N102 C112 H11F 108.8
C111 C112 H11F 108.8
H11E C112 H11F 107.7
N101 C113 C114 112.3(4)
N101 C113 H11G 109.1
C114 C113 H11G 109.1
N101 C113 H11H 109.1
C114 C113 H11H 109.1
H11G C113 H11H 107.9
O105 C114 C113 108.1(4)
O105 C114 H11I 110.1
C113 C114 H11I 110.1
O105 C114 H11J 110.1
C113 C114 H11J 110.1
H11I C114 H11J 108.4
O105 C115 C116 108.2(6)
O105 C115 H11K 110.1
C116 C115 H11K 110.1
O105 C115 H11L 110.1
C116 C115 H11L 110.1
H11K C115 H11L 108.4
O106 C116 C115 109.2(6)
O106 C116 H11M 109.8
C115 C116 H11M 109.8
O106 C116 H11N 109.8
C115 C116 H11N 109.8
H11M C116 H11N 108.3
O106 C117 C118 109.3(5)
O106 C117 H11O 109.8
C118 C117 H11O 109.8
O106 C117 H11P 109.8
C118 C117 H11P 109.8
H11O C117 H11P 108.3
C117 C118 N102 112.4(5)
C117 C118 H11Q 109.1
N102 C118 H11Q 109.1
C117 C118 H11R 109.1
N102 C118 H11R 109.1
H11Q C118 H11R 107.9

loop_
_geom_bond_atom_site_label_1
_geom_bond_atom_site_label_2
_geom_bond_distance
P1 P2 2.1394(18)
P1 P3 2.2004(14)
P1 P4 2.213(2)
P2 P5 2.115(2)
P3 C1 1.874(3)
P3 P6 2.1988(15)
P4 C26 1.893(6)
P4 P7 2.171(3)
P5 P6 2.222(2)
P5 P7 2.225(3)
P6 P7 2.208(2)
N1 C1 1.363(4)
N1 C2 1.428(5)
N1 H1 0.8800
N2 C1 1.277(5)
N2 C14 1.398(4)
C2 C3 1.375(7)
C2 C7 1.404(6)
C3 C4 1.406(6)
C3 C8 1.501(7)
C4 C5 1.355(9)
C4 H4 0.9500
C5 C6 1.373(10)
C5 H5 0.9500
C6 C7 1.412(7)
C6 H6 0.9500
C7 C11 1.512(8)
C8 C9 1.529(8)
C8 C10 1.533(8)
C8 H8 1.0000
C9 H9A 0.9800
C9 H9B 0.9800
C9 H9C 0.9800
C9 H9D 0.9800
C9 H9E 0.9800
C9 H9F 0.9800
C10 H10A 0.9800
C10 H10B 0.9800
C10 H10C 0.9800
C10 H10D 0.9800
C10 H10E 0.9800
C10 H10F 0.9800
C11 C12 1.541(8)
C11 C13 1.549(7)
C11 H11 1.0000
C12 H12A 0.9800
C12 H12B 0.9800
C12 H12C 0.9800
C12 H12D 0.9800
C12 H12E 0.9800
C12 H12F 0.9800
C13 H13A 0.9800
C13 H13B 0.9800
C13 H13C 0.9800
C13 H13D 0.9800
C13 H13E 0.9800
C13 H13F 0.9800
C14 C19 1.406(5)
C14 C15 1.420(5)
C15 C16 1.390(6)
C15 C20 1.508(6)
C16 C17 1.378(7)
C16 H16 0.9500
C17 C18 1.375(7)
C17 H17 0.9500
C18 C19 1.393(6)
C18 H18 0.9500
C19 C23 1.523(6)
C20 C22 1.511(7)
C20 C21 1.540(6)
C20 H20 1.0000
C21 H21A 0.9800
C21 H21B 0.9800
C21 H21C 0.9800
C21 H21D 0.9800
C21 H21E 0.9800
C21 H21F 0.9800
C22 H22A 0.9800
C22 H22B 0.9800
C22 H22C 0.9800
C22 H22D 0.9800
C22 H22E 0.9800
C22 H22F 0.9800
C23 C25 1.511(6)
C23 C24 1.517(8)
C23 H23 1.0000
C24 H24A 0.9800
C24 H24B 0.9800
C24 H24C 0.9800
C24 H24D 0.9800
C24 H24E 0.9800
C24 H24F 0.9800
C25 H25A 0.9800
C25 H25B 0.9800
C25 H25C 0.9800
C25 H25D 0.9800
C25 H25E 0.9800
C25 H25F 0.9800
C26 N4 1.281(9)
C26 N3 1.412(8)
N3 C27 1.480(8)
N3 H3 0.8800
N4 C30 1.455(13)
C27 C29 1.517(12)
C27 C28 1.533(11)
C27 H27 1.0000
C28 H28A 0.9800
C28 H28B 0.9800
C28 H28C 0.9800
C28 H28D 0.9800
C28 H28E 0.9800
C28 H28F 0.9800
C29 H29A 0.9800
C29 H29B 0.9800
C29 H29C 0.9800
C29 H29D 0.9800
C29 H29E 0.9800
C29 H29F 0.9800
C30 C31 1.43(2)
C30 C32 1.50(2)
C30 H30 1.0000
C31 H31A 0.9800
C31 H31B 0.9800
C31 H31C 0.9800
C31 H31D 0.9800
C31 H31E 0.9800
C31 H31F 0.9800
C32 H32A 0.9800
C32 H32B 0.9800
C32 H32C 0.9800
C32 H32D 0.9800
C32 H32E 0.9800
C32 H32F 0.9800
C1H C2H 1.557(19)
C1H H1H1 0.9800
C1H H1H2 0.9800
C1H H1H3 0.9800
C2H C3H 1.558(19)
C2H H2H1 0.9900
C2H H2H2 0.9900
C3H C4H 1.547(19)
C3H H3H1 0.9900
C3H H3H2 0.9900
C4H C5H 1.53(2)
C4H H4H1 0.9900
C4H H4H2 0.9900
C5H C6H 1.584(19)
C5H H5H1 0.9900
C5H H5H2 0.9900
C6H H6H1 0.9800
C6H H6H2 0.9800
C6H H6H3 0.9800
N3A C27A 1.499(17)
N3A H3A 0.8800
N4A C30A 1.43(2)
C27A C29A 1.54(2)
C27A C28A 1.55(2)
C27A H27A 1.0000
C28A H28G 0.9800
C28A H28H 0.9800
C28A H28I 0.9800
C28A H28J 0.9800
C28A H28K 0.9800
C28A H28L 0.9800
C29A H29G 0.9800
C29A H29H 0.9800
C29A H29I 0.9800
C29A H29J 0.9800
C29A H29K 0.9800
C29A H29L 0.9800
C30A C31A 1.42(3)
C30A C32A 1.48(3)
C30A H30A 1.0000
C31A H31G 0.9800
C31A H31H 0.9800
C31A H31I 0.9800
C31A H31J 0.9800
C31A H31K 0.9800
C31A H31L 0.9800
C32A H32G 0.9800
C32A H32H 0.9800
C32A H32I 0.9800
C32A H32J 0.9800
C32A H32K 0.9800
C32A H32L 0.9800
C1HA C2HA 1.53(2)
C1HA H1H4 0.9800
C1HA H1H5 0.9800
C1HA H1H6 0.9800
C2HA C3HA 1.54(2)
C2HA H2H3 0.9900
C2HA H2H4 0.9900
C3HA C4HA 1.54(2)
C3HA H3H3 0.9900
C3HA H3H4 0.9900
C4HA C5HA 1.53(2)
C4HA H4H3 0.9900
C4HA H4H4 0.9900
C5HA C6HA 1.54(2)
C5HA H5H3 0.9900
C5HA H5H4 0.9900
C6HA H6H4 0.9800
C6HA H6H5 0.9800
C6HA H6H6 0.9800
K1 O101 2.756(3)
K1 O102 2.794(3)
K1 O106 2.794(3)
K1 O103 2.807(3)
K1 O104 2.808(4)
K1 O105 2.836(3)
K1 N101 3.051(4)
K1 N102 3.105(4)
N101 C107 1.453(7)
N101 C101 1.458(6)
N101 C113 1.488(7)
N102 C112 1.457(8)
N102 C106 1.470(8)
N102 C118 1.492(7)
O101 C103 1.426(5)
O101 C102 1.426(6)
O102 C104 1.412(6)
O102 C105 1.452(7)
O103 C109 1.412(7)
O103 C108 1.426(6)
O104 C111 1.407(7)
O104 C110 1.417(7)
O105 C115 1.428(7)
O105 C114 1.435(7)
O106 C116 1.429(7)
O106 C117 1.430(8)
C101 C102 1.507(7)
C101 H10G 0.9900
C101 H10H 0.9900
C102 H10I 0.9900
C102 H10J 0.9900
C103 C104 1.487(10)
C103 H10K 0.9900
C103 H10L 0.9900
C104 H10M 0.9900
C104 H10N 0.9900
C105 C106 1.480(9)
C105 H10O 0.9900
C105 H10P 0.9900
C106 H10Q 0.9900
C106 H10R 0.9900
C107 C108 1.516(9)
C107 H10S 0.9900
C107 H10T 0.9900
C108 H10U 0.9900
C108 H10V 0.9900
C109 C110 1.477(9)
C109 H10W 0.9900
C109 H10X 0.9900
C110 H11A 0.9900
C110 H11B 0.9900
C111 C112 1.509(9)
C111 H11C 0.9900
C111 H11D 0.9900
C112 H11E 0.9900
C112 H11F 0.9900
C113 C114 1.507(8)
C113 H11G 0.9900
C113 H11H 0.9900
C114 H11I 0.9900
C114 H11J 0.9900
C115 C116 1.472(12)
C115 H11K 0.9900
C115 H11L 0.9900
C116 H11M 0.9900
C116 H11N 0.9900
C117 C118 1.485(9)
C117 H11O 0.9900
C117 H11P 0.9900
C118 H11Q 0.9900
C118 H11R 0.9900
